data_7126512
loop_
_publ_author_name
'Fujii, Toshiki'
'Tanaka, Susumu'
'Hayashi, Shotaro'
'Imoto, Hiroaki'
'Naka, Kensuke'

_publ_section_title
;
 Dipyridinoarsole: a new class of stable and modifiable heteroatom-bridged
 bipyridines.
;
_journal_issue 45
_journal_name_full 'Chemical communications (Cambridge, England)'
_journal_page_first 6035
_journal_page_last 6038
_journal_paper_doi 10.1039/d0cc02389b
_journal_volume 56
_journal_year 2020
_chemical_formula_moiety 'C16 H11 N2 P'
_chemical_formula_sum 'C16 H11 N2 P'
_chemical_formula_weight 262.25
_space_group_crystal_system monoclinic
_space_group_IT_number 14
_space_group_name_Hall '-P 2ybc'
_space_group_name_H-M_alt 'P 1 21/c 1'
_atom_sites_solution_hydrogens geom
_atom_sites_solution_primary direct
_atom_sites_solution_secondary difmap
_audit_update_record
;
2020-04-02 deposited with the CCDC.	2020-05-11 downloaded from the CCDC.
;
_cell_angle_alpha 90.0000
_cell_angle_beta 103.655(14)
_cell_angle_gamma 90.0000
_cell_formula_units_Z 4
_cell_length_a 13.597(4)
_cell_length_b 11.204(3)
_cell_length_c 8.645(2)
_cell_measurement_reflns_used 1844
_cell_measurement_temperature 273
_cell_measurement_theta_max 27.49
_cell_measurement_theta_min 3.03
_cell_volume 1279.8(6)
_computing_cell_refinement DTREK
_computing_data_collection DTREK
_computing_data_reduction DTREK
_computing_molecular_graphics 'CrystalStructure 4.1'
_computing_publication_material 'CrystalStructure 4.1 (Rigaku, 2014)'
_computing_structure_refinement 'SHELXL2013 (Sheldrick, 2008)'
_computing_structure_solution 'SIR2011 (Burla, et al., 2012)'
_diffrn_ambient_temperature 273
_diffrn_detector_area_resol_mean 13.653
_diffrn_measured_fraction_theta_full 0.999
_diffrn_measured_fraction_theta_max 0.999
_diffrn_measurement_device_type 'Rigaku XtaLAB mini'
_diffrn_measurement_method \w
_diffrn_radiation_type 'Mo K\a'
_diffrn_radiation_wavelength 0.71075
_diffrn_reflns_av_R_equivalents 0.0642
_diffrn_reflns_Laue_measured_fraction_full 0.999
_diffrn_reflns_Laue_measured_fraction_max 0.999
_diffrn_reflns_limit_h_max 17
_diffrn_reflns_limit_h_min -17
_diffrn_reflns_limit_k_max 14
_diffrn_reflns_limit_k_min -14
_diffrn_reflns_limit_l_max 11
_diffrn_reflns_limit_l_min -11
_diffrn_reflns_number 13536
_diffrn_reflns_point_group_measured_fraction_full 0.999
_diffrn_reflns_point_group_measured_fraction_max 0.999
_diffrn_reflns_theta_full 25.242
_diffrn_reflns_theta_max 27.676
_diffrn_reflns_theta_min 3.031
_diffrn_standards_number 0
_exptl_absorpt_coefficient_mu 0.200
_exptl_absorpt_correction_T_max 0.988
_exptl_absorpt_correction_T_min 0.928
_exptl_absorpt_correction_type multi-scan
_exptl_absorpt_process_details 'REQAB (Rigaku, 1998)'
_exptl_crystal_colour colorless
_exptl_crystal_density_diffrn 1.361
_exptl_crystal_density_method 'not measured'
_exptl_crystal_description chip
_exptl_crystal_F_000 544.00
_exptl_crystal_size_max 0.550
_exptl_crystal_size_mid 0.080
_exptl_crystal_size_min 0.060
_refine_diff_density_max 0.32
_refine_diff_density_min -0.30
_refine_ls_extinction_method none
_refine_ls_goodness_of_fit_ref 1.054
_refine_ls_hydrogen_treatment constr
_refine_ls_number_parameters 172
_refine_ls_number_reflns 2995
_refine_ls_number_restraints 0
_refine_ls_R_factor_all 0.1272
_refine_ls_R_factor_gt 0.0666
_refine_ls_shift/su_max 0.000
_refine_ls_structure_factor_coef Fsqd
_refine_ls_weighting_details 'w = 1/[\s^2^(Fo^2^)+(0.0799P)^2^+0.5683P] where P=(Fo^2^+2Fc^2^)/3'
_refine_ls_weighting_scheme calc
_refine_ls_wR_factor_gt 0.1523
_refine_ls_wR_factor_ref 0.1913
_reflns_number_gt 1660
_reflns_number_total 2995
_reflns_threshold_expression F^2^>2.0\s(F^2^)
_cod_data_source_file d0cc02389b2.cif
_cod_data_source_block DPP_5
_cod_depositor_comments 'Adding full bibliography for 7126511--7126515.cif.'
_cod_database_code 7126512
_shelxl_res_file
;

    shelxl.res created by SHELXL-2014/7

TITL DIpyridinophosphole_01
CELL  0.71075 13.59740 11.20450 8.64470 90.00000 103.65500 90.00000
ZERR  4 0.00409 0.00304 0.00247 0.00000 0.01370 0.00000
LATT 1
SYMM    -X, .50+Y, .50-Z
SFAC C H N P
UNIT 64 44 8 4
L.S. 5
FMAP 2
PLAN -25
WPDB -2
HTAB
BOND $H
CONF
LIST 4
TEMP 0.0
ACTA
SIZE 0.060 0.550 0.080
WGHT    0.079900    0.568300
FVAR       1.18905
P1    4    0.677827    0.996399    0.494002    11.00000    0.05701    0.05185 =
         0.05531   -0.00018    0.01377    0.00972
N7    3    0.928160    0.951784    0.311805    11.00000    0.06855    0.08264 =
         0.06647   -0.00365    0.02773   -0.00359
N19   3    0.554599    0.687092    0.622801    11.00000    0.06052    0.07958 =
         0.07665    0.00187    0.01963   -0.01193
C1    1    0.792147    0.817206    0.432105    11.00000    0.04566    0.05257 =
         0.04339   -0.00193    0.00860    0.00330
C2    1    0.785945    0.941785    0.429156    11.00000    0.05798    0.05050 =
         0.04715    0.00022    0.01462    0.00050
C3    1    0.650173    0.844718    0.543232    11.00000    0.04179    0.05589 =
         0.04834   -0.00002    0.00589    0.00080
C4    1    0.666253    1.121879    0.761342    11.00000    0.05689    0.04813 =
         0.06452   -0.00179    0.01584    0.00499
AFIX  43
H4    2    0.597982    1.126825    0.710625    11.00000   -1.20000
AFIX   0
C5    1    0.834090    1.058930    0.763460    11.00000    0.05810    0.04637 =
         0.06136    0.00409    0.02051   -0.00033
AFIX  43
H5    2    0.879604    1.020403    0.715241    11.00000   -1.20000
AFIX   0
C8    1    0.700696    1.173458    0.909108    11.00000    0.07679    0.04702 =
         0.07377   -0.01093    0.02902    0.00333
AFIX  43
H8    2    0.655778    1.211562    0.958918    11.00000   -1.20000
AFIX   0
C9    1    0.856332    1.002737    0.367258    11.00000    0.07270    0.06079 =
         0.05998   -0.00087    0.02470   -0.00379
AFIX  43
H9    2    0.852654    1.085620    0.364627    11.00000   -1.20000
AFIX   0
C10   1    0.867442    0.762851    0.375957    11.00000    0.06000    0.05760 =
         0.05915   -0.00873    0.01592    0.00766
AFIX  43
H10   2    0.874076    0.680221    0.377682    11.00000   -1.20000
AFIX   0
C11   1    0.571830    0.802982    0.606340    11.00000    0.04870    0.07483 =
         0.06230   -0.00226    0.01070    0.00205
AFIX  43
H11   2    0.529583    0.858164    0.638493    11.00000   -1.20000
AFIX   0
C12   1    0.695385    0.642316    0.512591    11.00000    0.05968    0.05101 =
         0.05958   -0.00381    0.01111   -0.00297
AFIX  43
H12   2    0.736205    0.584708    0.481860    11.00000   -1.20000
AFIX   0
C13   1    0.867699    1.111939    0.909571    11.00000    0.05526    0.05755 =
         0.06582   -0.00450    0.01076   -0.00980
AFIX  43
H13   2    0.936193    1.109465    0.959566    11.00000   -1.20000
AFIX   0
C14   1    0.932371    0.833454    0.317468    11.00000    0.05798    0.08309 =
         0.07166   -0.00623    0.02429    0.00365
AFIX  43
H14   2    0.982864    0.796024    0.279088    11.00000   -1.20000
AFIX   0
C15   1    0.802037    1.168022    0.982075    11.00000    0.08513    0.05207 =
         0.06266   -0.00911    0.02102   -0.00600
AFIX  43
H15   2    0.825805    1.202877    1.081525    11.00000   -1.20000
AFIX   0
C16   1    0.615814    0.611008    0.574800    11.00000    0.07149    0.06116 =
         0.06979    0.00160    0.01323   -0.01051
AFIX  43
H16   2    0.603551    0.529996    0.584278    11.00000   -1.20000
AFIX   0
C17   1    0.732066    1.062949    0.687857    11.00000    0.05606    0.03753 =
         0.05770    0.00436    0.02091    0.00793
C18   1    0.713267    0.762032    0.496803    11.00000    0.04490    0.05093 =
         0.04250   -0.00226    0.00404    0.00431
HKLF 4
 
REM  DIpyridinophosphole_01
REM R1 =  0.0666 for    1660 Fo > 4sig(Fo)  and  0.1272 for all    2995 data
REM    172 parameters refined using      0 restraints
 
END  
     
WGHT      0.0799      0.5683 

REM Instructions for potential hydrogen bonds
EQIV $1 -x+2, -y+2, -z+1
HTAB C5 N7_$1

REM Highest difference peak  0.319,  deepest hole -0.304,  1-sigma level  0.053
Q1    1   0.5990  1.0499  0.3973  11.00000  0.05    0.32
Q2    1   0.7224  0.9340  0.6790  11.00000  0.05    0.24
Q3    1   1.0365  1.0088  0.4853  11.00000  0.05    0.23
Q4    1   0.8404  0.9325  0.7497  11.00000  0.05    0.20
Q5    1   0.8673  0.6149  0.3971  11.00000  0.05    0.19
Q6    1   0.8071  0.9568  0.4003  11.00000  0.05    0.18
Q7    1   0.8741  1.2614  0.9083  11.00000  0.05    0.18
Q8    1   0.6294  0.8243  0.5531  11.00000  0.05    0.18
Q9    1   0.5644  1.1065  0.6700  11.00000  0.05    0.18
Q10   1   0.7210  1.0379  0.6403  11.00000  0.05    0.18
Q11   1   0.7844  0.6037  0.5977  11.00000  0.05    0.17
Q12   1   0.7482  0.7796  0.4783  11.00000  0.05    0.16
Q13   1   0.6853  1.0095  0.3208  11.00000  0.05    0.16
Q14   1   0.6980  1.1340  1.0262  11.00000  0.05    0.16
Q15   1   0.6560  0.8957  0.5059  11.00000  0.05    0.16
Q16   1   0.4980  0.8446  0.6793  11.00000  0.05    0.16
Q17   1   0.5569  0.9253  0.8287  11.00000  0.05    0.16
Q18   1   0.6447  1.1791  0.5428  11.00000  0.05    0.15
Q19   1   1.0793  0.7247  0.3510  11.00000  0.05    0.15
Q20   1   0.7402  1.0924  0.6789  11.00000  0.05    0.15
Q21   1   0.7054  1.2481  1.0085  11.00000  0.05    0.15
Q22   1   0.7830  0.9797  0.4905  11.00000  0.05    0.15
Q23   1   0.6931  1.1077  0.5569  11.00000  0.05    0.15
Q24   1   0.6161  0.9397  0.3638  11.00000  0.05    0.15
Q25   1   0.6452  0.5039  0.6638  11.00000  0.05    0.15
;

loop_
_symmetry_equiv_pos_site_id
_space_group_symop_operation_xyz
1 +X,+Y,+Z
2 -X,1/2+Y,1/2-Z
3 -X,-Y,-Z
4 +X,1/2-Y,1/2+Z

loop_
_atom_site_label
_atom_site_type_symbol
_atom_site_fract_x
_atom_site_fract_y
_atom_site_fract_z
_atom_site_U_iso_or_equiv
_atom_site_adp_type
_atom_site_occupancy
_atom_site_site_symmetry_multiplicity
_atom_site_calc_flag
_atom_site_refinement_flags
_atom_site_disorder_assembly
_atom_site_disorder_group
P1 P 0.67783(7) 0.99640(8) 0.49400(10) 0.0546(3) Uani 1 4 d . . .
N1 N 0.5546(2) 0.6871(3) 0.6228(4) 0.0717(9) Uani 1 4 d . . .
N2 N 0.9282(2) 0.9518(3) 0.3118(4) 0.0706(9) Uani 1 4 d . . .
C1 C 0.6502(2) 0.8447(3) 0.5432(4) 0.0495(8) Uani 1 4 d . . .
C2 C 0.7133(2) 0.7620(3) 0.4968(3) 0.0472(7) Uani 1 4 d . . .
C3 C 0.7922(2) 0.8172(3) 0.4321(4) 0.0475(7) Uani 1 4 d . . .
C4 C 0.7859(2) 0.9418(3) 0.4292(4) 0.0515(8) Uani 1 4 d . . .
C5 C 0.7321(2) 1.0630(3) 0.6879(4) 0.0492(7) Uani 1 4 d . . .
C6 C 0.5718(3) 0.8030(4) 0.6063(4) 0.0623(9) Uani 1 4 d . . .
C7 C 0.6158(3) 0.6110(4) 0.5748(5) 0.0681(10) Uani 1 4 d . . .
C8 C 0.6954(3) 0.6423(3) 0.5126(4) 0.0573(9) Uani 1 4 d . . .
C9 C 0.8563(3) 1.0027(4) 0.3673(4) 0.0630(9) Uani 1 4 d . . .
C10 C 0.9324(3) 0.8335(4) 0.3175(5) 0.0694(10) Uani 1 4 d . . .
C11 C 0.8674(3) 0.7629(3) 0.3760(4) 0.0586(9) Uani 1 4 d . . .
C12 C 0.6663(3) 1.1219(3) 0.7613(4) 0.0563(9) Uani 1 4 d . . .
C13 C 0.7007(3) 1.1735(3) 0.9091(5) 0.0640(10) Uani 1 4 d . . .
C14 C 0.8020(3) 1.1680(3) 0.9821(5) 0.0660(10) Uani 1 4 d . . .
C15 C 0.8677(3) 1.1119(3) 0.9096(4) 0.0601(9) Uani 1 4 d . . .
C16 C 0.8341(3) 1.0589(3) 0.7635(4) 0.0542(8) Uani 1 4 d . . .
H6 H 0.52958 0.85816 0.63849 0.0748 Uiso 1 4 calc R . .
H7 H 0.60355 0.53 0.58428 0.0817 Uiso 1 4 calc R . .
H8 H 0.73621 0.58471 0.48186 0.0687 Uiso 1 4 calc R . .
H9 H 0.85265 1.08562 0.36463 0.0756 Uiso 1 4 calc R . .
H10 H 0.98286 0.79602 0.27909 0.0833 Uiso 1 4 calc R . .
H11 H 0.87408 0.68022 0.37768 0.0703 Uiso 1 4 calc R . .
H12 H 0.59798 1.12682 0.71063 0.0675 Uiso 1 4 calc R . .
H13 H 0.65578 1.21156 0.95892 0.0768 Uiso 1 4 calc R . .
H14 H 0.8258 1.20288 1.08153 0.0792 Uiso 1 4 calc R . .
H15 H 0.93619 1.10947 0.95957 0.0722 Uiso 1 4 calc R . .
H16 H 0.8796 1.0204 0.71524 0.0650 Uiso 1 4 calc R . .

loop_
_atom_site_aniso_label
_atom_site_aniso_U_11
_atom_site_aniso_U_22
_atom_site_aniso_U_33
_atom_site_aniso_U_12
_atom_site_aniso_U_13
_atom_site_aniso_U_23
P1 0.0570(5) 0.0519(5) 0.0553(5) 0.0097(4) 0.0138(4) -0.0002(4)
N1 0.0605(19) 0.080(2) 0.077(2) -0.0119(17) 0.0196(17) 0.0019(19)
N2 0.069(2) 0.083(2) 0.0665(19) -0.0036(18) 0.0277(16) -0.0037(18)
C1 0.0418(17) 0.056(2) 0.0483(17) 0.0008(14) 0.0059(14) -0.0000(15)
C2 0.0449(17) 0.0509(18) 0.0425(16) 0.0043(14) 0.0040(14) -0.0023(14)
C3 0.0457(17) 0.0526(19) 0.0434(16) 0.0033(14) 0.0086(14) -0.0019(14)
C4 0.058(2) 0.0505(19) 0.0471(16) 0.0005(16) 0.0146(15) 0.0002(15)
C5 0.0561(19) 0.0375(17) 0.0577(18) 0.0079(14) 0.0209(16) 0.0044(14)
C6 0.049(2) 0.075(3) 0.062(2) 0.0021(18) 0.0107(17) -0.0023(19)
C7 0.071(3) 0.061(2) 0.070(2) -0.011(2) 0.013(2) 0.0016(19)
C8 0.060(2) 0.051(2) 0.060(2) -0.0030(16) 0.0111(17) -0.0038(16)
C9 0.073(2) 0.061(2) 0.060(2) -0.0038(19) 0.0247(18) -0.0009(18)
C10 0.058(2) 0.083(3) 0.072(2) 0.004(2) 0.024(2) -0.006(2)
C11 0.060(2) 0.058(2) 0.059(2) 0.0077(17) 0.0159(17) -0.0087(17)
C12 0.057(2) 0.0481(19) 0.065(2) 0.0050(15) 0.0158(18) -0.0018(16)
C13 0.077(3) 0.047(2) 0.074(2) 0.0033(18) 0.029(2) -0.0109(18)
C14 0.085(3) 0.052(2) 0.063(2) -0.0060(19) 0.021(2) -0.0091(18)
C15 0.055(2) 0.058(2) 0.066(2) -0.0098(17) 0.0108(18) -0.0045(17)
C16 0.058(2) 0.0464(19) 0.061(2) -0.0003(15) 0.0205(17) 0.0041(16)

loop_
_atom_type_symbol
_atom_type_description
_atom_type_scat_dispersion_real
_atom_type_scat_dispersion_imag
_atom_type_scat_source
C C 0.0033 0.0016
;
International Tables for Crystallography
(Vol. C, Tables 4.2.6.8 and 6.1.1.4)
;
H H 0.0000 0.0000
;
International Tables for Crystallography
(Vol. C, Table 6.1.1.4)
;
N N 0.0061 0.0033
;
International Tables for Crystallography
(Vol. C, Tables 4.2.6.8 and 6.1.1.4)
;
P P 0.1023 0.0942
;
International Tables for Crystallography
(Vol. C, Tables 4.2.6.8 and 6.1.1.4)
;

loop_
_geom_angle_atom_site_label_1
_geom_angle_atom_site_label_2
_geom_angle_atom_site_label_3
_geom_angle
_geom_angle_publ_flag
_geom_angle_site_symmetry_1
_geom_angle_site_symmetry_2
_geom_angle_site_symmetry_3
C1 P1 C4 89.10(16) yes . . .
C1 P1 C5 103.23(14) yes . . .
C4 P1 C5 104.03(15) yes . . .
C6 N1 C7 117.0(4) yes . . .
C9 N2 C10 116.7(4) yes . . .
P1 C1 C2 112.5(3) yes . . .
P1 C1 C6 129.0(3) yes . . .
C2 C1 C6 118.3(3) yes . . .
C1 C2 C3 112.9(3) yes . . .
C1 C2 C8 119.2(3) yes . . .
C3 C2 C8 127.9(3) yes . . .
C2 C3 C4 112.5(3) yes . . .
C2 C3 C11 128.6(3) yes . . .
C4 C3 C11 118.9(3) yes . . .
P1 C4 C3 112.6(3) yes . . .
P1 C4 C9 130.1(3) yes . . .
C3 C4 C9 117.1(3) yes . . .
P1 C5 C12 116.9(2) yes . . .
P1 C5 C16 124.2(3) yes . . .
C12 C5 C16 118.9(3) yes . . .
N1 C6 C1 122.7(4) yes . . .
N1 C7 C8 125.0(4) yes . . .
C2 C8 C7 117.7(3) yes . . .
N2 C9 C4 124.6(4) yes . . .
N2 C10 C11 124.4(4) yes . . .
C3 C11 C10 118.3(4) yes . . .
C5 C12 C13 120.7(3) yes . . .
C12 C13 C14 119.4(4) yes . . .
C13 C14 C15 120.3(3) yes . . .
C14 C15 C16 120.8(3) yes . . .
C5 C16 C15 119.9(3) yes . . .
N1 C6 H6 118.629 no . . .
C1 C6 H6 118.629 no . . .
N1 C7 H7 117.487 no . . .
C8 C7 H7 117.483 no . . .
C2 C8 H8 121.132 no . . .
C7 C8 H8 121.130 no . . .
N2 C9 H9 117.695 no . . .
C4 C9 H9 117.691 no . . .
N2 C10 H10 117.795 no . . .
C11 C10 H10 117.793 no . . .
C3 C11 H11 120.869 no . . .
C10 C11 H11 120.853 no . . .
C5 C12 H12 119.643 no . . .
C13 C12 H12 119.641 no . . .
C12 C13 H13 120.300 no . . .
C14 C13 H13 120.309 no . . .
C13 C14 H14 119.822 no . . .
C15 C14 H14 119.840 no . . .
C14 C15 H15 119.602 no . . .
C16 C15 H15 119.611 no . . .
C5 C16 H16 120.065 no . . .
C15 C16 H16 120.070 no . . .

loop_
_geom_bond_atom_site_label_1
_geom_bond_atom_site_label_2
_geom_bond_distance
_geom_bond_publ_flag
_geom_bond_site_symmetry_1
_geom_bond_site_symmetry_2
P1 C1 1.813(4) yes . .
P1 C4 1.800(4) yes . .
P1 C5 1.823(3) yes . .
N1 C6 1.333(5) yes . .
N1 C7 1.325(6) yes . .
N2 C9 1.316(5) yes . .
N2 C10 1.327(6) yes . .
C1 C2 1.385(5) yes . .
C1 C6 1.388(5) yes . .
C2 C3 1.459(5) yes . .
C2 C8 1.376(5) yes . .
C3 C4 1.398(5) yes . .
C3 C11 1.375(5) yes . .
C4 C9 1.382(5) yes . .
C5 C12 1.382(5) yes . .
C5 C16 1.388(4) yes . .
C7 C8 1.363(6) yes . .
C10 C11 1.368(6) yes . .
C12 C13 1.379(5) yes . .
C13 C14 1.375(6) yes . .
C14 C15 1.360(6) yes . .
C15 C16 1.373(5) yes . .
C6 H6 0.930 no . .
C7 H7 0.930 no . .
C8 H8 0.930 no . .
C9 H9 0.930 no . .
C10 H10 0.930 no . .
C11 H11 0.930 no . .
C12 H12 0.930 no . .
C13 H13 0.930 no . .
C14 H14 0.930 no . .
C15 H15 0.930 no . .
C16 H16 0.930 no . .

loop_
_geom_contact_atom_site_label_1
_geom_contact_atom_site_label_2
_geom_contact_distance
_geom_contact_publ_flag
_geom_contact_site_symmetry_1
_geom_contact_site_symmetry_2
N1 C2 2.767(5) no . .
N2 C3 2.772(5) no . .
C1 C7 2.685(5) no . .
C4 C10 2.698(6) no . .
C4 C16 3.100(5) no . .
C5 C14 2.760(5) no . .
C6 C8 2.713(5) no . .
C8 C11 3.162(6) no . .
C9 C11 2.692(5) no . .
C9 C16 3.565(5) no . .
C12 C15 2.739(5) no . .
C13 C16 2.757(6) no . .
N1 C1 3.577(5) no . 4_565
N1 C2 3.484(4) no . 4_565
N1 C12 3.460(5) no . 2_646
N1 C13 3.420(5) no . 2_646
N2 N2 3.545(4) no . 3_776
N2 C9 3.564(4) no . 3_776
N2 C16 3.447(5) no . 3_776
C1 N1 3.577(5) no . 4_564
C2 N1 3.484(4) no . 4_564
C2 C6 3.544(4) no . 4_564
C2 C11 3.460(4) no . 4_565
C3 C7 3.527(5) no . 4_564
C3 C8 3.583(5) no . 4_564
C4 C7 3.426(5) no . 4_564
C6 C2 3.544(4) no . 4_565
C6 C8 3.570(5) no . 4_565
C7 C3 3.527(5) no . 4_565
C7 C4 3.426(5) no . 4_565
C8 C3 3.583(5) no . 4_565
C8 C6 3.570(5) no . 4_564
C9 N2 3.564(4) no . 3_776
C11 C2 3.460(4) no . 4_564
C12 N1 3.460(5) no . 2_656
C13 N1 3.420(5) no . 2_656
C16 N2 3.447(5) no . 3_776
P1 H6 3.0351 no . .
P1 H9 3.0259 no . .
P1 H12 2.7895 no . .
P1 H16 2.9631 no . .
N1 H8 3.2123 no . .
N2 H11 3.2126 no . .
C1 H8 3.2296 no . .
C2 H6 3.2161 no . .
C2 H7 3.1764 no . .
C2 H11 2.7830 no . .
C3 H8 2.7757 no . .
C3 H9 3.2075 no . .
C3 H10 3.1860 no . .
C3 H16 3.3487 no . .
C4 H11 3.2365 no . .
C4 H16 2.6508 no . .
C5 H6 3.5317 no . .
C5 H9 3.5670 no . .
C5 H13 3.2384 no . .
C5 H15 3.2271 no . .
C6 H7 3.1010 no . .
C7 H6 3.1066 no . .
C8 H11 2.9634 no . .
C9 H10 3.0862 no . .
C9 H16 2.9562 no . .
C10 H9 3.0876 no . .
C11 H8 2.9627 no . .
C12 H6 3.5186 no . .
C12 H14 3.2182 no . .
C12 H16 3.2270 no . .
C13 H15 3.2090 no . .
C14 H12 3.2162 no . .
C14 H16 3.2120 no . .
C15 H13 3.2112 no . .
C16 H9 3.5286 no . .
C16 H12 3.2252 no . .
C16 H14 3.2126 no . .
H6 H12 3.1688 no . .
H7 H8 2.2732 no . .
H8 H11 2.5036 no . .
H9 H16 3.0546 no . .
H10 H11 2.2788 no . .
H12 H13 2.3086 no . .
H13 H14 2.3066 no . .
H14 H15 2.2819 no . .
H15 H16 2.2982 no . .
P1 H6 3.2243 no . 3_676
P1 H7 3.4589 no . 4_564
P1 H13 3.2933 no . 4_574
N1 H7 3.4537 no . 3_666
N1 H12 2.8713 no . 2_646
N1 H13 2.7934 no . 2_646
N2 H8 3.4059 no . 4_564
N2 H9 3.5981 no . 3_776
N2 H14 3.5366 no . 1_554
N2 H15 3.5444 no . 1_554
N2 H15 3.3793 no . 3_776
N2 H16 2.6969 no . 3_776
C1 H12 3.5786 no . 3_676
C2 H11 3.5555 no . 4_565
C4 H7 3.4129 no . 4_564
C5 H8 3.0220 no . 4_565
C5 H11 3.5141 no . 4_565
C5 H13 3.2260 no . 4_574
C5 H14 3.1475 no . 4_574
C6 H12 3.2359 no . 3_676
C6 H13 3.1814 no . 2_646
C7 H7 3.3686 no . 3_666
C8 H6 3.4784 no . 4_564
C9 H8 3.4869 no . 4_564
C9 H14 3.2891 no . 1_554
C10 H8 3.5663 no . 4_564
C10 H14 3.5156 no . 2_746
C10 H15 3.4031 no . 2_746
C10 H15 3.3704 no . 3_776
C10 H16 3.1048 no . 3_776
C11 H10 3.5300 no . 4_565
C11 H15 3.2112 no . 2_746
C11 H16 3.4840 no . 4_564
C12 H7 3.5412 no . 4_565
C12 H8 3.0068 no . 4_565
C12 H13 3.1878 no . 4_574
C12 H14 3.5454 no . 4_574
C13 H7 3.1905 no . 4_565
C13 H8 2.9754 no . 4_565
C13 H9 3.4754 no . 4_575
C14 H8 2.9697 no . 4_565
C14 H9 3.3449 no . 1_556
C14 H9 3.0747 no . 4_575
C14 H10 3.4674 no . 2_756
C15 H8 2.9949 no . 4_565
C15 H9 3.4115 no . 4_575
C15 H10 3.0687 no . 3_776
C15 H11 3.2880 no . 4_565
C15 H14 3.4509 no . 4_574
C16 H8 3.0187 no . 4_565
C16 H10 3.0666 no . 3_776
C16 H11 2.8631 no . 4_565
C16 H14 3.0863 no . 4_574
H6 P1 3.2243 no . 3_676
H6 C8 3.4784 no . 4_565
H6 H12 3.5350 no . 2_646
H6 H12 3.1103 no . 3_676
H6 H13 2.9593 no . 2_646
H7 P1 3.4589 no . 4_565
H7 N1 3.4537 no . 3_666
H7 C4 3.4129 no . 4_565
H7 C7 3.3686 no . 3_666
H7 C12 3.5412 no . 4_564
H7 C13 3.1905 no . 4_564
H7 H7 2.9271 no . 3_666
H7 H13 3.0607 no . 4_564
H8 N2 3.4059 no . 4_565
H8 C5 3.0220 no . 4_564
H8 C9 3.4869 no . 4_565
H8 C10 3.5663 no . 4_565
H8 C12 3.0068 no . 4_564
H8 C13 2.9754 no . 4_564
H8 C14 2.9697 no . 4_564
H8 C15 2.9949 no . 4_564
H8 C16 3.0187 no . 4_564
H8 H12 3.5450 no . 4_564
H8 H13 3.4860 no . 4_564
H8 H14 3.4805 no . 4_564
H8 H15 3.5231 no . 4_564
H8 H16 3.5528 no . 4_564
H9 N2 3.5981 no . 3_776
H9 C13 3.4754 no . 4_574
H9 C14 3.3449 no . 1_554
H9 C14 3.0747 no . 4_574
H9 C15 3.4115 no . 4_574
H9 H14 2.7252 no . 1_554
H9 H14 3.0964 no . 4_574
H10 C11 3.5300 no . 4_564
H10 C14 3.4674 no . 2_746
H10 C15 3.0687 no . 3_776
H10 C16 3.0666 no . 3_776
H10 H11 3.4463 no . 4_564
H10 H14 2.7982 no . 2_746
H10 H15 3.0839 no . 2_746
H10 H15 2.7680 no . 3_776
H10 H16 2.7727 no . 3_776
H11 C2 3.5555 no . 4_564
H11 C5 3.5141 no . 4_564
H11 C15 3.2880 no . 4_564
H11 C16 2.8631 no . 4_564
H11 H10 3.4463 no . 4_565
H11 H15 2.7477 no . 2_746
H11 H15 3.3864 no . 4_564
H11 H16 2.6608 no . 4_564
H12 N1 2.8713 no . 2_656
H12 C1 3.5786 no . 3_676
H12 C6 3.2359 no . 3_676
H12 H6 3.5350 no . 2_656
H12 H6 3.1103 no . 3_676
H12 H8 3.5450 no . 4_565
H12 H13 3.0723 no . 4_574
H13 P1 3.2933 no . 4_575
H13 N1 2.7934 no . 2_656
H13 C5 3.2260 no . 4_575
H13 C6 3.1814 no . 2_656
H13 C12 3.1878 no . 4_575
H13 H6 2.9593 no . 2_656
H13 H7 3.0607 no . 4_565
H13 H8 3.4860 no . 4_565
H13 H12 3.0723 no . 4_575
H14 N2 3.5366 no . 1_556
H14 C5 3.1475 no . 4_575
H14 C9 3.2891 no . 1_556
H14 C10 3.5156 no . 2_756
H14 C12 3.5454 no . 4_575
H14 C15 3.4509 no . 4_575
H14 C16 3.0863 no . 4_575
H14 H8 3.4805 no . 4_565
H14 H9 2.7252 no . 1_556
H14 H9 3.0964 no . 4_575
H14 H10 2.7982 no . 2_756
H14 H16 3.3294 no . 4_575
H15 N2 3.5444 no . 1_556
H15 N2 3.3793 no . 3_776
H15 C10 3.4031 no . 2_756
H15 C10 3.3704 no . 3_776
H15 C11 3.2112 no . 2_756
H15 H8 3.5231 no . 4_565
H15 H10 3.0839 no . 2_756
H15 H10 2.7680 no . 3_776
H15 H11 2.7477 no . 2_756
H15 H11 3.3864 no . 4_565
H15 H15 2.9908 no . 3_777
H16 N2 2.6969 no . 3_776
H16 C10 3.1048 no . 3_776
H16 C11 3.4840 no . 4_565
H16 H8 3.5528 no . 4_565
H16 H10 2.7727 no . 3_776
H16 H11 2.6608 no . 4_565
H16 H14 3.3294 no . 4_574

loop_
_geom_torsion_atom_site_label_1
_geom_torsion_atom_site_label_2
_geom_torsion_atom_site_label_3
_geom_torsion_atom_site_label_4
_geom_torsion
_geom_torsion_publ_flag
_geom_torsion_site_symmetry_1
_geom_torsion_site_symmetry_2
_geom_torsion_site_symmetry_3
_geom_torsion_site_symmetry_4
C1 P1 C4 C3 5.39(19) no . . . .
C1 P1 C4 C9 179.7(2) no . . . .
C4 P1 C1 C2 -5.86(19) no . . . .
C4 P1 C1 C6 180.0(2) no . . . .
C1 P1 C5 C12 -92.9(2) no . . . .
C1 P1 C5 C16 87.9(3) no . . . .
C5 P1 C1 C2 -110.1(2) no . . . .
C5 P1 C1 C6 75.8(3) no . . . .
C4 P1 C5 C12 174.7(2) no . . . .
C4 P1 C5 C16 -4.5(3) no . . . .
C5 P1 C4 C3 108.81(19) no . . . .
C5 P1 C4 C9 -76.8(3) no . . . .
C6 N1 C7 C8 1.1(5) no . . . .
C7 N1 C6 C1 -0.4(5) no . . . .
C9 N2 C10 C11 0.2(5) no . . . .
C10 N2 C9 C4 -0.3(5) no . . . .
P1 C1 C2 C3 4.9(3) no . . . .
P1 C1 C2 C8 -173.95(17) no . . . .
P1 C1 C6 N1 173.4(2) no . . . .
C2 C1 C6 N1 -0.5(4) no . . . .
C6 C1 C2 C3 179.8(2) no . . . .
C6 C1 C2 C8 0.9(4) no . . . .
C1 C2 C3 C4 -0.8(3) no . . . .
C1 C2 C3 C11 179.6(2) no . . . .
C1 C2 C8 C7 -0.4(4) no . . . .
C3 C2 C8 C7 -179.1(2) no . . . .
C8 C2 C3 C4 178.0(3) no . . . .
C8 C2 C3 C11 -1.6(5) no . . . .
C2 C3 C4 P1 -3.7(3) no . . . .
C2 C3 C4 C9 -178.9(2) no . . . .
C2 C3 C11 C10 178.7(2) no . . . .
C4 C3 C11 C10 -0.9(4) no . . . .
C11 C3 C4 P1 175.9(2) no . . . .
C11 C3 C4 C9 0.8(4) no . . . .
P1 C4 C9 N2 -174.3(2) no . . . .
C3 C4 C9 N2 -0.1(4) no . . . .
P1 C5 C12 C13 179.2(2) no . . . .
P1 C5 C16 C15 179.9(2) no . . . .
C12 C5 C16 C15 0.7(5) no . . . .
C16 C5 C12 C13 -1.6(5) no . . . .
N1 C7 C8 C2 -0.6(5) no . . . .
N2 C10 C11 C3 0.4(5) no . . . .
C5 C12 C13 C14 1.3(5) no . . . .
C12 C13 C14 C15 -0.2(5) no . . . .
C13 C14 C15 C16 -0.6(5) no . . . .
C14 C15 C16 C5 0.4(5) no . . . .
